data_4001236
loop_
_publ_author_name
'Mentr\'e, O.'
'Koo, H.-J.'
'Whangbo, M.-H.'

_publ_section_title
;
 Investigation of the Vanadyl Bond Ordering and Analysis of the Spin
 Exchange Interactions in Pb2V3O9and Pb2As2VO9
;
_journal_issue 22
_journal_name_full 'Chemistry of Materials'
_journal_page_first 6929
_journal_paper_doi 10.1021/cm800924j
_journal_volume 20
_journal_year 2008
_chemical_formula_sum 'O9 Pb2 V3'
_chemical_formula_weight 711.2
_space_group_crystal_system triclinic
_space_group_IT_number 1
_space_group_name_Hall 'C 1'
_space_group_name_H-M_alt 'C 1'
_cell_angle_alpha 91.336
_cell_angle_beta 119.324
_cell_angle_gamma 90.517
_cell_formula_units_Z 4
_cell_length_a 7.6002
_cell_length_b 16.411
_cell_length_c 6.9815
_cell_volume 758.787
_computing_publication_material '(Jana2000; Petricek and Dusek, 2000)'
_computing_structure_refinement '(Jana2000; Petricek and Dusek, 2000)'
_diffrn_ambient_temperature 293
_diffrn_measured_fraction_theta_full 0.95
_diffrn_radiation_type 'Mo K\a'
_diffrn_radiation_wavelength 0.71069
_diffrn_reflns_av_R_equivalents 0.0000
_diffrn_reflns_av_sigmaI/netI 0.0525
_diffrn_reflns_limit_h_max 12
_diffrn_reflns_limit_h_min -13
_diffrn_reflns_limit_k_max 28
_diffrn_reflns_limit_k_min -28
_diffrn_reflns_limit_l_max 10
_diffrn_reflns_limit_l_min -12
_diffrn_reflns_number 10731
_diffrn_reflns_theta_full 37.12
_diffrn_reflns_theta_max 39.53
_diffrn_reflns_theta_min 2.48
_exptl_absorpt_coefficient_mu 47.809
_exptl_absorpt_correction_T_max 1.000
_exptl_absorpt_correction_T_min 1.000
_exptl_absorpt_correction_type none
_exptl_crystal_density_diffrn 6.2235
_exptl_crystal_F_000 1220
_refine_diff_density_max 3.79
_refine_diff_density_min -2.72
_refine_ls_extinction_coef 0.00455
_refine_ls_extinction_method 'B-C type 1 Gaussian isotropic (Becker & Coppens, 1974)'
_refine_ls_goodness_of_fit_gt 2.35
_refine_ls_goodness_of_fit_ref 1.94
_refine_ls_number_parameters 68
_refine_ls_number_reflns 10732
_refine_ls_R_factor_all 0.0798
_refine_ls_R_factor_gt 0.0449
_refine_ls_shift/su_max 0.0423
_refine_ls_shift/su_mean 0.0103
_refine_ls_structure_factor_coef F
_refine_ls_weighting_details w=1/(\s^2^(F)+0.0001F^2^)
_refine_ls_weighting_scheme sigma
_refine_ls_wR_factor_gt 0.0499
_refine_ls_wR_factor_ref 0.0516
_reflns_number_gt 6897
_reflns_number_total 10732
_reflns_threshold_expression I>3\s(I)
_cod_data_source_file cm800924j_si_003.cif
_cod_data_source_block (I)
_cod_depositor_comments
;
The following automatic conversions were performed:

'_exptl_absorpt_correction_type' value 'None' changed to 'none'
according to /home/saulius/struct/CIF-dictionaries/cif_core.dic
dictionary named 'cif_core.dic' version 2.4.1 from 2010-06-29.

Automatic conversion script
Id: cif_fix_values 1715 2011-07-08 13:25:40Z adriana 
;
_cod_original_cell_volume 758.7875
_cod_original_sg_symbol_Hall C1
_cod_original_sg_symbol_H-M C1
_cod_database_code 4001236

loop_
_space_group_symop_id
_space_group_symop_operation_xyz
1 x,y,z
2 x+1/2,y+1/2,z

loop_
_atom_site_label
_atom_site_type_symbol
_atom_site_fract_x
_atom_site_fract_y
_atom_site_fract_z
_atom_site_adp_type
_atom_site_U_iso_or_equiv
_atom_site_symmetry_multiplicity
_atom_site_occupancy
_atom_site_calc_flag
Pb1a Pb -0.0018(6) -0.1230(3) 0.2251(8) Uani 0.0207(5) 2 1 d
Pb1b Pb 0.0011(6) 0.1239(3) -0.2234(8) Uani 0.0169(5) 2 1 d
Pb2a Pb 0.0106(6) 0.4544(3) 0.2513(8) Uani 0.0249(5) 2 1 d
Pb2b Pb -0.0105(6) -0.4522(3) -0.2460(8) Uani 0.0213(5) 2 1 d
V1a V 0.0136(8) 0.6622(4) 0.2623(9) Uani 0.0084(9) 2 1 d
V1b V -0.0093(8) -0.6587(4) -0.2546(9) Uiso 0.0085(8) 2 1 d
V2a V -0.0054(8) 0.0805(4) 0.2593(9) Uiso 0.0098(8) 2 1 d
V2b V 0.0065(8) -0.0807(4) -0.2568(9) Uiso 0.0074(8) 2 1 d
V3a V 0.2804(7) 0.2447(4) 0.5337(8) Uiso 0.0102(5) 2 1 d
V3b V 0.7813(7) 0.2558(4) 0.0313(8) Uiso 0.0127(5) 2 1 d
O1a O -0.503329 0.214079 -0.252545 Uani 0.0119 2 1 d
O1b O 0.503329 -0.214079 0.252545 Uani 0.0119 2 1 d
O2a O 0.124326 0.144121 0.494855 Uani 0.0148 2 1 d
O2b O -0.124326 -0.144121 -0.494855 Uani 0.0148 2 1 d
O3a O -0.161044 0.13631 0.01877 Uani 0.0125 2 1 d
O3b O 0.161044 -0.13631 -0.01877 Uani 0.0125 2 1 d
O4a O 0.151634 0.732932 0.211497 Uani 0.0142 2 1 d
O4b O -0.151634 -0.732932 -0.211497 Uani 0.0142 2 1 d
O5a O -0.179249 0.710788 0.275675 Uani 0.0162 2 1 d
O5b O 0.179249 -0.710788 -0.275675 Uani 0.0162 2 1 d
O6a O -0.15821 0.014847 0.290365 Uani 0.0169 2 1 d
O6b O 0.15821 -0.014847 -0.290365 Uani 0.0169 2 1 d
O7a O 0.157477 0.023928 0.221679 Uani 0.0197 2 1 d
O7b O -0.157477 -0.023928 -0.221679 Uani 0.0197 2 1 d
O8a O -0.083081 0.589611 0.045329 Uani 0.0139 2 1 d
O8b O 0.083081 -0.589611 -0.045329 Uani 0.0139 2 1 d
O9a O 0.148136 0.608711 0.492022 Uani 0.0185 2 1 d
O9b O -0.148136 -0.608711 -0.492022 Uani 0.0185 2 1 d

loop_
_atom_site_aniso_label
_atom_site_aniso_type_symbol
_atom_site_aniso_U_11
_atom_site_aniso_U_22
_atom_site_aniso_U_33
_atom_site_aniso_U_12
_atom_site_aniso_U_13
_atom_site_aniso_U_23
Pb1a Pb 0.0260(6) 0.0198(8) 0.0197(5) 0.0051(5) 0.0137(5) 0.0024(5)
Pb1b Pb 0.0192(5) 0.0193(8) 0.0164(5) 0.0015(4) 0.0119(5) 0.0012(4)
Pb2a Pb 0.0340(6) 0.0212(9) 0.0227(6) 0.0018(5) 0.0164(6) 0.0012(5)
Pb2b Pb 0.0318(6) 0.0205(9) 0.0204(5) 0.0009(5) 0.0196(5) -0.0003(5)
V1a V 0.0099(12) 0.0070(12) 0.0127(12) 0.0004(8) 0.0089(9) 0.0014(8)
O1a O 0.004887 0.019201 0.011414 0.001409 0.003942 -0.001226
O1b O 0.004887 0.019201 0.011414 0.001409 0.003942 -0.001226
O2a O 0.022369 0.011214 0.015565 -0.005665 0.013105 0.000142
O2b O 0.022369 0.011214 0.015565 -0.005665 0.013105 0.000142
O3a O 0.011759 0.016865 0.009718 0.004551 0.005727 0.003336
O3b O 0.011759 0.016865 0.009718 0.004551 0.005727 0.003336
O4a O 0.01481 0.009108 0.02034 -0.00272 0.010049 -0.00202
O4b O 0.01481 0.009108 0.02034 -0.00272 0.010049 -0.00202
O5a O 0.015935 0.017496 0.01707 0.00384 0.009753 -0.003773
O5b O 0.015935 0.017496 0.01707 0.00384 0.009753 -0.003773
O6a O 0.013873 0.013766 0.021745 -0.004251 0.007715 0.000881
O6b O 0.013873 0.013766 0.021745 -0.004251 0.007715 0.000881
O7a O 0.021537 0.020036 0.022451 0.002688 0.014605 -0.00048
O7b O 0.021537 0.020036 0.022451 0.002688 0.014605 -0.00048
O8a O 0.01682 0.015912 0.010896 -0.00336 0.008413 -0.002505
O8b O 0.01682 0.015912 0.010896 -0.00336 0.008413 -0.002505
O9a O 0.021342 0.020567 0.012158 0.005669 0.007003 0.002729
O9b O 0.021342 0.020567 0.012158 0.005669 0.007003 0.002729

loop_
_atom_type_symbol
_atom_type_scat_dispersion_real
_atom_type_scat_dispersion_imag
_atom_type_scat_source
_atom_type_scat_Cromer_Mann_a1
_atom_type_scat_Cromer_Mann_b1
_atom_type_scat_Cromer_Mann_a2
_atom_type_scat_Cromer_Mann_b2
_atom_type_scat_Cromer_Mann_a3
_atom_type_scat_Cromer_Mann_b3
_atom_type_scat_Cromer_Mann_a4
_atom_type_scat_Cromer_Mann_b4
_atom_type_scat_Cromer_Mann_c
O 0.011 0.006 'International Tables Vol C Tables  4.2.6.8 and 6.1.1.4' 3.0485 13.2771 2.2868 5.7011 1.5463 0.3239 0.867 32.908901 0.2508
V 0.301 0.529 'International Tables Vol C Tables  4.2.6.8 and 6.1.1.4' 10.2971 6.8657 7.3511 0.4385 2.0703 26.893801 2.0571 102.477997 1.2199
Pb -3.394 10.111 'International Tables Vol C Tables  4.2.6.8 and 6.1.1.4' 31.061701 0.6902 13.0637 2.3576 18.441999 8.618 5.9696 47.2579 13.4118

loop_
_geom_bond_atom_site_label_1
_geom_bond_atom_site_label_2
_geom_bond_site_symmetry_2
_geom_bond_distance
_geom_bond_publ_flag
Pb1a O2b 1_556 2.572(6) yes
Pb1a O3b . 2.556(6) yes
Pb1a O4a 1_545 2.665(5) yes
Pb1a O6a . 2.697(6) yes
Pb1a O7a . 2.695(5) yes
Pb1a O8b 2_455 2.839(4) yes
Pb1a O9b 2_556 2.439(4) yes
Pb1b O2a 1_554 2.586(6) yes
Pb1b O3a . 2.539(6) yes
Pb1b O4b 1_565 2.647(5) yes
Pb1b O6b . 2.716(6) yes
Pb1b O7b . 2.702(5) yes
Pb1b O8a 2_545 2.846(4) yes
Pb1b O9a 2_444 2.439(4) yes
Pb2a O1b 2_455 2.765(5) yes
Pb2a O2b 2_556 2.975(5) yes
Pb2a O3b 2_455 2.778(4) yes
Pb2a O6a 2_555 2.582(5) yes
Pb2a O7a 2_455 2.841(5) yes
Pb2a O8a . 2.583(5) yes
Pb2a O8b 1_565 2.484(6) yes
Pb2a O9a . 2.892(5) yes
Pb2a O9b 1_566 2.814(6) yes
Pb2b O1a 2_545 2.731(5) yes
Pb2b O2a 2_444 2.961(4) yes
Pb2b O3a 2_545 2.753(4) yes
Pb2b O6b 2_445 2.582(5) yes
Pb2b O7b 2_545 2.869(5) yes
Pb2b O8a 1_545 2.440(6) yes
Pb2b O8b . 2.599(5) yes
Pb2b O9a 1_544 2.832(6) yes
Pb2b O9b . 2.937(5) yes
V1a O4a . 1.713(7) yes
V1a O5a . 1.716(7) yes
V1a O8a . 1.750(6) yes
V1a O9a . 1.692(6) yes
V1b O4b . 1.748(7) yes
V1b O5b . 1.740(7) yes
V1b O8b . 1.679(6) yes
V1b O9b . 1.703(6) yes
V2a O2a . 1.755(6) yes
V2a O3a . 1.790(6) yes
V2a O6a . 1.670(7) yes
V2a O7a . 1.671(7) yes
V2b O2b . 1.765(6) yes
V2b O3b . 1.776(6) yes
V2b O6b . 1.675(7) yes
V2b O7b . 1.670(7) yes
V3a O1a 1_656 1.682(4) yes
V3a O1b 2_455 2.187(4) yes
V3a O2a . 1.957(6) yes
V3a O2b 2_556 2.008(6) yes
V3a O5a 2_545 2.036(7) yes
V3a O5b 1_566 1.965(7) yes
V3b O1a 1_655 2.188(4) yes
V3b O1b 2_555 1.696(4) yes
V3b O3a 1_655 2.022(6) yes
V3b O3b 2_555 1.959(6) yes
V3b O4a 2_545 1.981(7) yes
V3b O4b 1_665 2.007(7) yes
O1a O2a 1_454 2.7194 yes
O1a O2b 2_455 2.7966 yes
O1a O3a . 2.7075 yes
O1a O3b 2_455 2.8308 yes
O1a O4a 2_445 2.8614 yes
O1a O4b 1_565 2.6794 yes
O1a O5a 2_444 2.8838 yes
O1a O5b 1_465 2.6548 yes
O1b O2a 2_545 2.7966 yes
O1b O2b 1_656 2.7194 yes
O1b O3a 2_545 2.8308 yes
O1b O3b . 2.7075 yes
O1b O4a 1_545 2.6794 yes
O1b O4b 2_555 2.8614 yes
O1b O5a 1_645 2.6548 yes
O1b O5b 2_556 2.8838 yes
O2a O3a . 2.9465 yes
O2a O5a 2_545 2.8378 yes
O2a O5b 1_566 2.7495 yes
O2a O6a . 2.8149 yes
O2a O6b 1_556 2.9895 yes
O2a O7a . 2.8099 yes
O2b O3b . 2.9465 yes
O2b O5a 1_544 2.7495 yes
O2b O5b 2_455 2.8378 yes
O2b O6a 1_554 2.9895 yes
O2b O6b . 2.8149 yes
O2b O7b . 2.8099 yes
O3a O4a 2_445 2.8582 yes
O3a O4b 1_565 2.7322 yes
O3a O6a . 2.776 yes
O3a O7a . 2.8482 yes
O3b O4a 1_545 2.7322 yes
O3b O4b 2_555 2.8582 yes
O3b O6b . 2.776 yes
O3b O7b . 2.8482 yes
O4a O5a . 2.7842 yes
O4a O8a . 2.7982 yes
O4a O9a . 2.8685 yes
O4b O5b . 2.7842 yes
O4b O8b . 2.7982 yes
O4b O9b . 2.8685 yes
O5a O8a . 2.8467 yes
O5a O9a . 2.7912 yes
O5b O8b . 2.8467 yes
O5b O9b . 2.7912 yes
O6a O6b 1_556 2.7895 yes
O6a O7a . 2.6707 yes
O6a O8b 2_455 2.7451 yes
O6a O9a 2_445 2.9139 yes
O6b O7b . 2.6707 yes
O6b O8a 2_545 2.7451 yes
O6b O9b 2_555 2.9139 yes
O7a O7b . 2.9194 yes
O7a O8a 2_545 2.9945 yes
O7a O9b 2_556 2.8783 yes
O7b O8b 2_455 2.9945 yes
O7b O9a 2_444 2.8783 yes
O8a O9a . 2.7365 yes
O8b O9b . 2.7365 yes
